data_2225227
loop_
_publ_author_name
'Wardell, Solange M. S. V.'
'Wardell, James L.'
'de Lima, Geraldo M.'
'Tiekink, Edward R. T.'

_publ_section_title
;
 <i>meso</i>-1-{[2-(Propyl-1-sulfinyl)ethyl]sulfinyl}propane
;
_journal_issue 3
_journal_name_full 'Acta Crystallographica Section E'
_journal_page_first o647
_journal_page_last o648
_journal_paper_doi 10.1107/S1600536810005799
_journal_volume 66
_journal_year 2010
_chemical_formula_iupac 'C8 H18 O2 S2'
_chemical_formula_moiety 'C8 H18 O2 S2'
_chemical_formula_sum 'C8 H18 O2 S2'
_chemical_formula_weight 210.34
_chemical_name_common
;
<i>meso</i>-1-{[2-(Propane-1-sulfinyl)ethane]sulfinyl}propane
;
_chemical_name_systematic
;
<i>meso</i>-1-{[2-(Propyl-1-sulfinyl)ethyl]sulfinyl}propane
;
_space_group_IT_number 14
_symmetry_cell_setting monoclinic
_symmetry_space_group_name_Hall '-P 2ybc'
_symmetry_space_group_name_H-M 'P 1 21/c 1'
_atom_sites_solution_hydrogens geom
_atom_sites_solution_primary direct
_atom_sites_solution_secondary difmap
_audit_creation_method SHELXL-97
_cell_angle_alpha 90
_cell_angle_beta 97.191(5)
_cell_angle_gamma 90
_cell_formula_units_Z 2
_cell_length_a 11.9794(9)
_cell_length_b 5.2190(3)
_cell_length_c 8.7618(5)
_cell_measurement_reflns_used 19160
_cell_measurement_temperature 120(2)
_cell_measurement_theta_max 27.5
_cell_measurement_theta_min 2.9
_cell_volume 543.48(6)
_computing_cell_refinement 'DENZO (Otwinowski & Minor, 1997) and COLLECT (Hooft, 1998)'
_computing_data_collection 'COLLECT (Hooft, 1998)'
_computing_data_reduction 'DENZO (Otwinowski & Minor, 1997) and COLLECT (Hooft, 1998)'
_computing_molecular_graphics 'ORTEP-3 (Farrugia, 1997) and DIAMOND (Brandenburg, 2006)'
_computing_publication_material 'publCIF (Westrip, 2010)'
_computing_structure_refinement 'SHELXL97 (Sheldrick, 2008)'
_computing_structure_solution 'SHELXS97 (Sheldrick, 2008)'
_diffrn_ambient_temperature 120(2)
_diffrn_detector_area_resol_mean 9.091
_diffrn_measured_fraction_theta_full 0.988
_diffrn_measured_fraction_theta_max 0.988
_diffrn_measurement_device_type 'Nonius KappaCCD area-detector'
_diffrn_measurement_method '\f and \w scans'
_diffrn_radiation_monochromator '10 cm confocal mirrors'
_diffrn_radiation_source 'Enraf Nonius FR591 rotating anode'
_diffrn_radiation_type MoK\a
_diffrn_radiation_wavelength 0.71073
_diffrn_reflns_av_R_equivalents 0.042
_diffrn_reflns_av_sigmaI/netI 0.029
_diffrn_reflns_limit_h_max 15
_diffrn_reflns_limit_h_min -12
_diffrn_reflns_limit_k_max 6
_diffrn_reflns_limit_k_min -6
_diffrn_reflns_limit_l_max 11
_diffrn_reflns_limit_l_min -11
_diffrn_reflns_number 5666
_diffrn_reflns_theta_full 27.5
_diffrn_reflns_theta_max 27.5
_diffrn_reflns_theta_min 3.4
_diffrn_standards_decay_% 0
_diffrn_standards_number 0
_exptl_absorpt_coefficient_mu 0.453
_exptl_absorpt_correction_T_max 0.746
_exptl_absorpt_correction_T_min 0.527
_exptl_absorpt_correction_type multi-scan
_exptl_absorpt_process_details '(SADABS; Sheldrick, 2007)'
_exptl_crystal_colour colourless
_exptl_crystal_density_diffrn 1.285
_exptl_crystal_density_method 'not measured'
_exptl_crystal_description plate
_exptl_crystal_F_000 228
_exptl_crystal_size_max 1.1
_exptl_crystal_size_mid 0.6
_exptl_crystal_size_min 0.12
_refine_diff_density_max 0.33
_refine_diff_density_min -0.35
_refine_ls_extinction_method none
_refine_ls_goodness_of_fit_ref 1.06
_refine_ls_hydrogen_treatment constr
_refine_ls_matrix_type full
_refine_ls_number_parameters 56
_refine_ls_number_reflns 1239
_refine_ls_number_restraints 0
_refine_ls_restrained_S_all 1.06
_refine_ls_R_factor_all 0.034
_refine_ls_R_factor_gt 0.031
_refine_ls_shift/su_max 0.001
_refine_ls_shift/su_max_lt 0.001
_refine_ls_shift/su_mean 0.000
_refine_ls_structure_factor_coef Fsqd
_refine_ls_weighting_details 'calc w=1/[\s^2^(Fo^2^)+(0.0344P)^2^+0.4193P] where P=(Fo^2^+2Fc^2^)/3'
_refine_ls_weighting_scheme calc
_refine_ls_wR_factor_gt 0.078
_refine_ls_wR_factor_ref 0.080
_reflns_number_gt 1167
_reflns_number_total 1239
_reflns_threshold_expression I>2\s(I)
_cod_data_source_file ez2201.cif
_cod_data_source_block I
_cod_original_sg_symbol_H-M 'P 21/c'
_cod_database_code 2225227
_cod_database_fobs_code 2225227

loop_
_symmetry_equiv_pos_as_xyz
'x, y, z'
'-x, y+1/2, -z+1/2'
'-x, -y, -z'
'x, -y-1/2, z-1/2'

loop_
_atom_site_type_symbol
_atom_site_label
_atom_site_fract_x
_atom_site_fract_y
_atom_site_fract_z
_atom_site_U_iso_or_equiv
_atom_site_adp_type
_atom_site_calc_flag
_atom_site_refinement_flags
_atom_site_occupancy
_atom_site_disorder_assembly
_atom_site_disorder_group
S S1 0.66819(3) -0.09909(6) 0.45405(4) 0.01305(14) Uani d . 1 . .
O O1 0.64458(10) -0.37397(19) 0.40786(13) 0.0187(3) Uani d . 1 . .
C C1 0.72083(12) 0.0560(3) 0.29375(16) 0.0149(3) Uani d . 1 . .
H H1A 0.6705 0.0192 0.1978 0.018 Uiso calc R 1 . .
H H1B 0.7228 0.2438 0.3097 0.018 Uiso calc R 1 . .
C C2 0.83896(12) -0.0425(3) 0.27975(17) 0.0191(3) Uani d . 1 . .
H H2A 0.8363 -0.2305 0.2646 0.023 Uiso calc R 1 . .
H H2B 0.8885 -0.0065 0.3765 0.023 Uiso calc R 1 . .
C C3 0.88818(14) 0.0828(3) 0.14553(19) 0.0246(4) Uani d . 1 . .
H H3A 0.8398 0.0455 0.0494 0.037 Uiso calc R 1 . .
H H3B 0.9638 0.0147 0.1397 0.037 Uiso calc R 1 . .
H H3C 0.8925 0.2686 0.1614 0.037 Uiso calc R 1 . .
C C4 0.53341(12) 0.0583(3) 0.44006(15) 0.0144(3) Uani d . 1 . .
H H4A 0.5438 0.2443 0.4589 0.017 Uiso calc R 1 . .
H H4B 0.4924 0.0343 0.3358 0.017 Uiso calc R 1 . .

loop_
_atom_site_aniso_label
_atom_site_aniso_U_11
_atom_site_aniso_U_22
_atom_site_aniso_U_33
_atom_site_aniso_U_12
_atom_site_aniso_U_13
_atom_site_aniso_U_23
S1 0.0150(2) 0.0110(2) 0.0135(2) 0.00060(11) 0.00307(13) 0.00048(11)
O1 0.0238(6) 0.0087(5) 0.0244(6) 0.0012(4) 0.0066(4) 0.0004(4)
C1 0.0176(7) 0.0133(6) 0.0147(6) -0.0002(5) 0.0048(5) 0.0007(5)
C2 0.0179(7) 0.0221(7) 0.0181(7) 0.0014(6) 0.0057(5) 0.0005(6)
C3 0.0210(8) 0.0325(9) 0.0217(7) -0.0031(6) 0.0078(6) 0.0010(6)
C4 0.0167(7) 0.0111(6) 0.0162(6) 0.0018(5) 0.0049(5) 0.0013(5)

loop_
_atom_type_symbol
_atom_type_description
_atom_type_scat_dispersion_real
_atom_type_scat_dispersion_imag
_atom_type_scat_source
C C 0.0033 0.0016 'International Tables Vol C Tables 4.2.6.8 and 6.1.1.4'
H H 0.0000 0.0000 'International Tables Vol C Tables 4.2.6.8 and 6.1.1.4'
O O 0.0106 0.0060 'International Tables Vol C Tables 4.2.6.8 and 6.1.1.4'
S S 0.1246 0.1234 'International Tables Vol C Tables 4.2.6.8 and 6.1.1.4'

loop_
_geom_angle_atom_site_label_1
_geom_angle_atom_site_label_2
_geom_angle_atom_site_label_3
_geom_angle_site_symmetry_1
_geom_angle_site_symmetry_3
_geom_angle
_geom_angle_publ_flag
O1 S1 C4 . . 106.20(7) ?
O1 S1 C1 . . 106.88(7) ?
C4 S1 C1 . . 98.06(6) ?
C2 C1 S1 . . 109.27(10) ?
C2 C1 H1A . . 109.8 ?
S1 C1 H1A . . 109.8 ?
C2 C1 H1B . . 109.8 ?
S1 C1 H1B . . 109.8 ?
H1A C1 H1B . . 108.3 ?
C1 C2 C3 . . 111.67(13) ?
C1 C2 H2A . . 109.3 ?
C3 C2 H2A . . 109.3 ?
C1 C2 H2B . . 109.3 ?
C3 C2 H2B . . 109.3 ?
H2A C2 H2B . . 107.9 ?
C2 C3 H3A . . 109.5 ?
C2 C3 H3B . . 109.5 ?
H3A C3 H3B . . 109.5 ?
C2 C3 H3C . . 109.5 ?
H3A C3 H3C . . 109.5 ?
H3B C3 H3C . . 109.5 ?
C4 C4 S1 3_656 . 108.34(13) ?
C4 C4 H4A 3_656 . 110.0 ?
S1 C4 H4A . . 110.0 ?
C4 C4 H4B 3_656 . 110.0 ?
S1 C4 H4B . . 110.0 ?
H4A C4 H4B . . 108.4 ?

loop_
_geom_bond_atom_site_label_1
_geom_bond_atom_site_label_2
_geom_bond_site_symmetry_2
_geom_bond_distance
_geom_bond_publ_flag
S1 O1 . 1.5077(10) ?
S1 C4 . 1.8018(14) ?
S1 C1 . 1.8021(14) ?
C1 C2 . 1.525(2) ?
C1 H1A . 0.9900 ?
C1 H1B . 0.9900 ?
C2 C3 . 1.527(2) ?
C2 H2A . 0.9900 ?
C2 H2B . 0.9900 ?
C3 H3A . 0.9800 ?
C3 H3B . 0.9800 ?
C3 H3C . 0.9800 ?
C4 C4 3_656 1.525(3) ?
C4 H4A . 0.9900 ?
C4 H4B . 0.9900 ?

loop_
_geom_hbond_atom_site_label_D
_geom_hbond_atom_site_label_H
_geom_hbond_atom_site_label_A
_geom_hbond_site_symmetry_A
_geom_hbond_distance_DH
_geom_hbond_distance_HA
_geom_hbond_distance_DA
_geom_hbond_angle_DHA
C1 H1b O1 1_565 0.99 2.41 3.3035(19) 150
C4 H4a O1 1_565 0.99 2.40 3.2751(19) 147
C4 H4b O1 2_655 0.99 2.57 3.5124(18) 159

loop_
_geom_torsion_atom_site_label_1
_geom_torsion_atom_site_label_2
_geom_torsion_atom_site_label_3
_geom_torsion_atom_site_label_4
_geom_torsion_site_symmetry_1
_geom_torsion_site_symmetry_2
_geom_torsion_site_symmetry_3
_geom_torsion_site_symmetry_4
_geom_torsion
_geom_torsion_publ_flag
O1 S1 C1 C2 . . . . -71.04(11) ?
C4 S1 C1 C2 . . . . 179.23(10) ?
S1 C1 C2 C3 . . . . -179.93(11) ?
O1 S1 C4 C4 . . . 3_656 65.40(14) ?
C1 S1 C4 C4 . . . 3_656 175.68(13) ?
